data_4318619
loop_
_publ_author_name
'Takashi Komuro'
'Hiroyuki Kawaguchi'
'Kazuyuki Tatsumi'

_publ_contact_author_address
;
Research Center for Materials Science, and Department of Chemistry, 
Graduate School of Science, Nagoya University, Furo-cho, Chikusa-ku, 
Nagoya 464-8602, Japan,
;
_publ_contact_author_email ' i45100a@nucc.cc.nagoya-u.ac.jp'
_publ_contact_author_fax ' +81-52-789-2943'
_publ_contact_author_name ' Kazuyuki Tatsumi'
_publ_section_title
;
 Synthesis and Reactions of Triphenylsilanethiolato Complexes of
 Manganese(II), Iron(II), Cobalt(II), and Nickel(II)
;
_journal_name_full 'Inorganic Chemistry'
_journal_page_first 5083
_journal_page_last 5090
_journal_paper_doi 10.1021/ic025715c
_journal_volume 41
_journal_year 2002
_chemical_formula_moiety 'C40 H36 Fe N2 S2 Si2 '
_chemical_formula_sum 'C40 H36 Fe N2 S2 Si2'
_chemical_formula_weight 720.88
_space_group_IT_number 9
_symmetry_cell_setting monoclinic
_symmetry_Int_Tables_number 9
_symmetry_space_group_name_Hall 'C -2yc'
_symmetry_space_group_name_H-M 'C 1 c 1'
_cell_angle_alpha 90
_cell_angle_beta 91.12(2)
_cell_angle_gamma 90
_cell_formula_units_Z 4
_cell_length_a 8.875(2)
_cell_length_b 22.64(1)
_cell_length_c 18.723(4)
_cell_measurement_temperature 193.2
_cell_volume 3761(2)
_computing_cell_refinement CrystalClear
_computing_data_collection CrystalClear
_computing_data_reduction CrystalStructure
_computing_publication_material 'CrystalStructure Ver. 2.00'
_computing_structure_refinement CRYSTALS
_computing_structure_solution SHELXS97
_diffrn_measurement_device_type 'Rigaku RAXIS-IV Imaging Plate'
_diffrn_measurement_method \w
_diffrn_radiation_type 'Mo K\a'
_diffrn_radiation_wavelength 0.7107
_diffrn_reflns_limit_h_max 10
_diffrn_reflns_limit_h_min 0
_diffrn_reflns_limit_k_max 27
_diffrn_reflns_limit_k_min 0
_diffrn_reflns_limit_l_max 22
_diffrn_reflns_limit_l_min -22
_diffrn_reflns_number 3325
_exptl_absorpt_coefficient_mu 0.605
_exptl_absorpt_correction_type none
_exptl_crystal_colour colorless
_exptl_crystal_density_diffrn 1.273
_exptl_crystal_density_method 'not measured'
_exptl_crystal_description unknown
_exptl_crystal_size_max 0.400
_exptl_crystal_size_mid 0.250
_exptl_crystal_size_min 0.200
_refine_diff_density_max 0.51
_refine_diff_density_min -1.76
_refine_ls_extinction_method none
_refine_ls_goodness_of_fit_ref 1.076
_refine_ls_hydrogen_treatment refall
_refine_ls_number_parameters 460
_refine_ls_number_reflns 3142
_refine_ls_R_factor_gt 0.0720
_refine_ls_shift/su_max 0.0030
_refine_ls_structure_factor_coef F
_refine_ls_weighting_details 'w = 1/[\s^2^(Fo) + 0.00090|Fo|^2^]'
_refine_ls_weighting_scheme calc
_refine_ls_wR_factor_ref 0.0930
_reflns_number_gt 3142
_reflns_number_total 0
_reflns_threshold_expression F^2^>2.0\s(F^2^)
_cod_data_source_file ic025715c_s1_02.cif
_cod_data_source_block Fe(SSiPh3)2(CH3CN)2
_cod_original_formula_sum 'C40 H36 Fe N2 S2 Si2 '
_cod_database_code 4318619

loop_
_symmetry_equiv_pos_as_xyz
x,y,z
x,-y,1/2+z
1/2+x,1/2+y,z
1/2+x,1/2-y,1/2+z

loop_
_atom_site_label
_atom_site_type_symbol
_atom_site_fract_x
_atom_site_fract_y
_atom_site_fract_z
_atom_site_U_iso_or_equiv
_atom_site_adp_type
_atom_site_occupancy
_atom_site_calc_flag
_atom_site_refinement_flags
_atom_site_disorder_assembly
_atom_site_disorder_group
Fe(1) Fe 0.6478(2) 0.62063(4) 0.16384(7) 0.0255(3) Uani 1.00 d . . .
S(1) S 0.6807(2) 0.69290(8) 0.2508(1) 0.0322(4) Uani 1.00 d . . .
S(2) S 0.8070(2) 0.54136(7) 0.1542(1) 0.0269(4) Uani 1.00 d . . .
Si(1) Si 0.9019(2) 0.72423(7) 0.2376(1) 0.0239(4) Uani 1.00 d . . .
Si(2) Si 0.7340(2) 0.48459(8) 0.0711(1) 0.0230(4) Uani 1.00 d . . .
N(1) N 0.6095(9) 0.6591(3) 0.0655(4) 0.039(2) Uani 1.00 d . . .
N(2) N 0.4381(8) 0.5858(3) 0.1868(4) 0.037(2) Uani 1.00 d . . .
C(1) C 0.6121(10) 0.6798(4) 0.0102(4) 0.038(2) Uani 1.00 d . . .
C(2) C 0.619(2) 0.7064(5) -0.0616(6) 0.068(3) Uani 1.00 d . . .
C(3) C 0.3317(8) 0.5630(4) 0.2052(4) 0.033(2) Uani 1.00 d . . .
C(4) C 0.1952(9) 0.5340(4) 0.2300(5) 0.045(2) Uani 1.00 d . . .
C(5) C 0.9106(8) 0.8046(3) 0.2679(4) 0.030(2) Uani 1.00 d . . .
C(6) C 0.8025(10) 0.8290(4) 0.3122(4) 0.037(2) Uani 1.00 d . . .
C(7) C 0.822(1) 0.8876(4) 0.3378(6) 0.051(3) Uani 1.00 d . . .
C(8) C 0.949(1) 0.9203(4) 0.3200(5) 0.043(2) Uani 1.00 d . . .
C(9) C 1.056(1) 0.8955(4) 0.2768(5) 0.043(2) Uani 1.00 d . . .
C(10) C 1.0350(10) 0.8380(4) 0.2509(4) 0.038(2) Uani 1.00 d . . .
C(11) C 0.9635(8) 0.7225(3) 0.1414(4) 0.027(2) Uani 1.00 d . . .
C(12) C 1.0655(9) 0.6811(4) 0.1160(4) 0.035(2) Uani 1.00 d . . .
C(13) C 1.109(1) 0.6823(5) 0.0446(5) 0.055(3) Uani 1.00 d . . .
C(14) C 1.051(1) 0.7244(5) -0.0018(5) 0.062(3) Uani 1.00 d . . .
C(15) C 0.948(1) 0.7666(5) 0.0226(5) 0.050(3) Uani 1.00 d . . .
C(16) C 0.907(1) 0.7647(4) 0.0949(5) 0.042(2) Uani 1.00 d . . .
C(17) C 1.0422(8) 0.6841(3) 0.2955(4) 0.027(2) Uani 1.00 d . . .
C(18) C 0.9907(9) 0.6467(4) 0.3519(4) 0.037(2) Uani 1.00 d . . .
C(19) C 1.095(1) 0.6181(4) 0.3966(5) 0.045(2) Uani 1.00 d . . .
C(20) C 1.2478(9) 0.6286(4) 0.3912(4) 0.038(2) Uani 1.00 d . . .
C(21) C 1.2963(8) 0.6653(4) 0.3379(4) 0.034(2) Uani 1.00 d . . .
C(22) C 1.1978(9) 0.6927(3) 0.2912(4) 0.034(2) Uani 1.00 d . . .
C(23) C 0.5247(8) 0.4780(3) 0.0610(4) 0.025(2) Uani 1.00 d . . .
C(24) C 0.4441(9) 0.4336(4) 0.0958(4) 0.035(2) Uani 1.00 d . . .
C(25) C 0.287(1) 0.4314(4) 0.0921(5) 0.042(2) Uani 1.00 d . . .
C(26) C 0.2081(10) 0.4717(4) 0.0516(5) 0.043(2) Uani 1.00 d . . .
C(27) C 0.2838(9) 0.5144(3) 0.0150(5) 0.039(2) Uani 1.00 d . . .
C(28) C 0.4417(8) 0.5176(3) 0.0185(4) 0.028(2) Uani 1.00 d . . .
C(29) C 0.8030(8) 0.5110(3) -0.0174(4) 0.027(2) Uani 1.00 d . . .
C(30) C 0.773(1) 0.4810(4) -0.0788(5) 0.047(2) Uani 1.00 d . . .
C(31) C 0.822(1) 0.4999(5) -0.1464(5) 0.057(3) Uani 1.00 d . . .
C(32) C 0.906(1) 0.5502(5) -0.1509(5) 0.055(3) Uani 1.00 d . . .
C(33) C 0.939(1) 0.5836(5) -0.0887(5) 0.051(3) Uani 1.00 d . . .
C(34) C 0.8876(8) 0.5628(4) -0.0228(4) 0.032(2) Uani 1.00 d . . .
C(35) C 0.8163(7) 0.4096(3) 0.0929(4) 0.026(2) Uani 1.00 d . . .
C(36) C 0.793(1) 0.3613(5) 0.0479(5) 0.052(3) Uani 1.00 d . . .
C(37) C 0.855(1) 0.3059(4) 0.0647(8) 0.080(4) Uani 1.00 d . . .
C(38) C 0.939(1) 0.2985(4) 0.1257(6) 0.057(3) Uani 1.00 d . . .
C(39) C 0.961(1) 0.3435(4) 0.1704(6) 0.054(3) Uani 1.00 d . . .
C(40) C 0.903(1) 0.4006(4) 0.1534(4) 0.042(2) Uani 1.00 d . . .
H(1) H 0.653(2) 0.7470(5) -0.0567(6) 0.080(4) Uiso 1.00 calc . . .
H(2) H 0.686(2) 0.6853(5) -0.0930(6) 0.080(4) Uiso 1.00 calc . . .
H(3) H 0.518(2) 0.7059(5) -0.0818(6) 0.080(4) Uiso 1.00 calc . . .
H(4) H 0.1864(9) 0.5402(4) 0.2811(5) 0.050(2) Uiso 1.00 calc . . .
H(5) H 0.1066(9) 0.5497(4) 0.2056(5) 0.050(2) Uiso 1.00 calc . . .
H(6) H 0.2035(9) 0.4921(4) 0.2203(5) 0.050(2) Uiso 1.00 calc . . .
H(7) H 0.7132(10) 0.8062(4) 0.3230(4) 0.044(2) Uiso 1.00 calc . . .
H(8) H 0.749(1) 0.9049(4) 0.3692(6) 0.059(3) Uiso 1.00 calc . . .
H(9) H 0.962(1) 0.9598(4) 0.3391(5) 0.051(2) Uiso 1.00 calc . . .
H(10) H 1.143(1) 0.9190(4) 0.2636(5) 0.049(2) Uiso 1.00 calc . . .
H(11) H 1.1091(10) 0.8209(4) 0.2196(4) 0.046(2) Uiso 1.00 calc . . .
H(12) H 1.1053(9) 0.6509(4) 0.1480(4) 0.041(2) Uiso 1.00 calc . . .
H(13) H 1.186(1) 0.6550(5) 0.0285(5) 0.065(3) Uiso 1.00 calc . . .
H(14) H 1.074(1) 0.7236(5) -0.0521(5) 0.071(3) Uiso 1.00 calc . . .
H(15) H 0.912(1) 0.7982(5) -0.0082(5) 0.058(3) Uiso 1.00 calc . . .
H(16) H 0.832(1) 0.7923(4) 0.1117(5) 0.050(2) Uiso 1.00 calc . . .
H(17) H 0.8833(9) 0.6412(4) 0.3579(4) 0.042(2) Uiso 1.00 calc . . .
H(18) H 1.060(1) 0.5914(4) 0.4332(5) 0.054(3) Uiso 1.00 calc . . .
H(19) H 1.3188(9) 0.6098(4) 0.4241(4) 0.045(2) Uiso 1.00 calc . . .
H(20) H 1.4035(8) 0.6722(4) 0.3331(4) 0.040(2) Uiso 1.00 calc . . .
H(21) H 1.2353(9) 0.7183(3) 0.2541(4) 0.040(2) Uiso 1.00 calc . . .
H(22) H 0.4987(9) 0.4045(4) 0.1242(4) 0.040(2) Uiso 1.00 calc . . .
H(23) H 0.236(1) 0.4010(4) 0.1189(5) 0.050(2) Uiso 1.00 calc . . .
H(24) H 0.0991(10) 0.4692(4) 0.0488(5) 0.048(2) Uiso 1.00 calc . . .
H(25) H 0.2281(9) 0.5432(3) -0.0132(5) 0.046(2) Uiso 1.00 calc . . .
H(26) H 0.4937(8) 0.5475(3) -0.0088(4) 0.032(2) Uiso 1.00 calc . . .
H(27) H 0.715(1) 0.4448(4) -0.0752(5) 0.055(3) Uiso 1.00 calc . . .
H(28) H 0.793(1) 0.4786(5) -0.1894(5) 0.064(3) Uiso 1.00 calc . . .
H(29) H 0.947(1) 0.5622(5) -0.1962(5) 0.065(3) Uiso 1.00 calc . . .
H(30) H 0.996(1) 0.6201(5) -0.0916(5) 0.060(3) Uiso 1.00 calc . . .
H(31) H 0.9106(8) 0.5850(4) 0.0203(4) 0.039(2) Uiso 1.00 calc . . .
H(32) H 0.727(1) 0.3665(5) 0.0063(5) 0.062(3) Uiso 1.00 calc . . .
H(33) H 0.842(1) 0.2735(4) 0.0313(8) 0.085(5) Uiso 1.00 calc . . .
H(34) H 0.981(1) 0.2600(4) 0.1369(6) 0.063(3) Uiso 1.00 calc . . .
H(35) H 1.020(1) 0.3384(4) 0.2142(6) 0.063(3) Uiso 1.00 calc . . .
H(36) H 0.921(1) 0.4340(4) 0.1848(4) 0.047(2) Uiso 1.00 calc . . .

loop_
_atom_site_aniso_label
_atom_site_aniso_U_11
_atom_site_aniso_U_22
_atom_site_aniso_U_33
_atom_site_aniso_U_12
_atom_site_aniso_U_13
_atom_site_aniso_U_23
Fe(1) 0.0238(5) 0.0210(5) 0.0306(5) 0.0010(4) -0.0005(3) -0.0010(3)
S(1) 0.0227(9) 0.0314(9) 0.0400(9) -0.0041(7) 0.0016(6) -0.0096(6)
S(2) 0.0216(8) 0.0268(8) 0.0313(8) 0.0036(6) -0.0050(6) -0.0046(6)
Si(1) 0.0238(9) 0.0201(8) 0.0273(9) -0.0021(6) -0.0002(6) -0.0011(6)
Si(2) 0.0201(9) 0.0224(8) 0.0262(8) 0.0022(6) -0.0032(6) 0.0000(6)
N(1) 0.047(4) 0.024(3) 0.041(4) 0.003(3) -0.014(3) 0.006(3)
N(2) 0.037(4) 0.037(3) 0.037(3) 0.003(3) 0.000(3) -0.012(3)
C(1) 0.042(5) 0.032(4) 0.039(4) 0.001(3) -0.012(3) 0.001(3)
C(2) 0.089(8) 0.058(6) 0.052(6) -0.018(5) -0.020(5) 0.025(6)
C(3) 0.026(4) 0.036(4) 0.037(4) 0.004(3) -0.004(3) -0.006(3)
C(4) 0.019(4) 0.046(4) 0.060(5) -0.007(4) 0.005(3) 0.000(3)
C(5) 0.029(4) 0.027(3) 0.034(3) -0.004(3) -0.009(3) -0.007(3)
C(6) 0.039(4) 0.031(4) 0.040(4) -0.001(3) -0.004(3) -0.014(3)
C(7) 0.042(5) 0.037(4) 0.069(6) 0.005(4) -0.007(4) -0.024(3)
C(8) 0.045(5) 0.035(4) 0.048(4) 0.000(3) -0.005(4) -0.023(3)
C(9) 0.052(5) 0.021(4) 0.049(4) -0.012(3) -0.006(4) -0.001(3)
C(10) 0.039(5) 0.037(4) 0.039(4) 0.002(3) -0.002(3) -0.005(3)
C(11) 0.028(4) 0.022(3) 0.030(3) -0.001(2) 0.002(3) -0.003(2)
C(12) 0.038(4) 0.036(4) 0.029(3) -0.002(3) 0.009(3) -0.008(3)
C(13) 0.065(7) 0.052(5) 0.044(5) -0.009(4) 0.027(4) -0.016(4)
C(14) 0.077(8) 0.065(6) 0.035(4) -0.012(4) 0.013(4) 0.002(5)
C(15) 0.059(6) 0.052(5) 0.036(4) -0.015(4) -0.003(4) 0.009(4)
C(16) 0.037(5) 0.047(5) 0.041(4) -0.007(4) -0.006(3) 0.013(3)
C(17) 0.023(3) 0.029(3) 0.029(3) 0.002(3) -0.007(2) -0.004(2)
C(18) 0.022(4) 0.041(4) 0.043(4) -0.005(3) 0.002(3) 0.008(3)
C(19) 0.045(6) 0.050(5) 0.039(4) -0.007(4) -0.005(4) 0.014(4)
C(20) 0.032(5) 0.044(4) 0.036(4) 0.006(3) -0.008(3) 0.005(3)
C(21) 0.024(4) 0.038(4) 0.037(4) 0.001(3) -0.001(3) -0.008(3)
C(22) 0.034(4) 0.027(4) 0.038(4) -0.006(3) 0.006(3) -0.006(3)
C(23) 0.027(4) 0.016(3) 0.029(3) 0.003(2) -0.005(2) -0.001(2)
C(24) 0.026(4) 0.030(4) 0.045(4) 0.000(3) 0.001(3) 0.007(3)
C(25) 0.037(5) 0.037(4) 0.052(5) 0.000(3) 0.006(3) 0.001(3)
C(26) 0.022(4) 0.040(4) 0.058(5) 0.000(4) 0.000(3) -0.009(3)
C(27) 0.036(5) 0.029(4) 0.049(4) 0.010(3) -0.010(3) 0.000(3)
C(28) 0.019(4) 0.027(3) 0.036(3) -0.002(3) -0.006(3) 0.004(2)
C(29) 0.027(4) 0.028(3) 0.025(3) 0.008(2) -0.002(2) 0.003(2)
C(30) 0.058(6) 0.044(5) 0.036(4) 0.014(3) 0.003(4) -0.004(4)
C(31) 0.079(8) 0.048(5) 0.034(4) 0.017(4) 0.008(4) -0.004(5)
C(32) 0.049(6) 0.069(6) 0.043(5) 0.025(4) 0.020(4) 0.024(5)
C(33) 0.034(5) 0.065(6) 0.050(5) -0.002(4) 0.010(3) 0.022(4)
C(34) 0.027(4) 0.038(4) 0.032(3) 0.004(3) 0.005(3) 0.006(3)
C(35) 0.020(3) 0.024(3) 0.032(3) -0.003(3) 0.002(2) 0.002(2)
C(36) 0.059(6) 0.042(5) 0.055(5) 0.012(4) -0.020(4) -0.008(4)
C(37) 0.077(8) 0.024(4) 0.112(10) 0.023(5) -0.042(7) -0.021(4)
C(38) 0.035(5) 0.038(5) 0.085(7) 0.009(5) -0.001(4) 0.012(3)
C(39) 0.047(6) 0.044(5) 0.068(6) 0.022(4) -0.012(4) 0.014(4)
C(40) 0.057(5) 0.024(4) 0.038(4) 0.015(3) -0.003(3) -0.005(3)

loop_
_atom_type_symbol
_atom_type_description
_atom_type_scat_dispersion_real
_atom_type_scat_dispersion_imag
_atom_type_scat_source
C C 0.003 0.002
;International Tables for Crystallography
(1992, Vol. C, Tables 4.2.6.8 and 6.1.1.1)
;
H H 0.000 0.000
;International Tables for Crystallography
(1992, Vol. C, Table 6.1.1.2)
;
N N 0.006 0.003
;International Tables for Crystallography
(1992, Vol. C, Tables 4.2.6.8 and 6.1.1.1)
;
Si Si 0.082 0.070
;International Tables for Crystallography
(1992, Vol. C, Tables 4.2.6.8 and 6.1.1.1)
;
S S 0.125 0.123
;International Tables for Crystallography
(1992, Vol. C, Tables 4.2.6.8 and 6.1.1.1)
;
Fe Fe 0.346 0.844
;International Tables for Crystallography
(1992, Vol. C, Tables 4.2.6.8 and 6.1.1.1)
;

loop_
_geom_angle_atom_site_label_1
_geom_angle_atom_site_label_2
_geom_angle_atom_site_label_3
_geom_angle
_geom_angle_site_symmetry_1
_geom_angle_site_symmetry_2
_geom_angle_site_symmetry_3
_geom_angle_publ_flag
S(1) Fe(1) S(2) 122.51(9) . . . yes
S(1) Fe(1) N(1) 110.2(2) . . . yes
S(1) Fe(1) N(2) 102.9(2) . . . yes
S(2) Fe(1) N(1) 110.6(2) . . . yes
S(2) Fe(1) N(2) 106.0(2) . . . yes
N(1) Fe(1) N(2) 102.3(3) . . . yes
Fe(1) S(1) Si(1) 105.1(1) . . . yes
Fe(1) S(2) Si(2) 110.7(1) . . . yes
S(1) Si(1) C(5) 108.6(2) . . . yes
S(1) Si(1) C(11) 113.0(2) . . . yes
S(1) Si(1) C(17) 112.3(2) . . . yes
C(5) Si(1) C(11) 107.0(3) . . . yes
C(5) Si(1) C(17) 105.6(3) . . . yes
C(11) Si(1) C(17) 109.9(3) . . . yes
S(2) Si(2) C(23) 114.5(2) . . . yes
S(2) Si(2) C(29) 110.8(2) . . . yes
S(2) Si(2) C(35) 106.1(2) . . . yes
C(23) Si(2) C(29) 106.0(3) . . . yes
C(23) Si(2) C(35) 109.2(3) . . . yes
C(29) Si(2) C(35) 110.2(3) . . . yes
Fe(1) N(1) C(1) 169.3(7) . . . yes
Fe(1) N(2) C(3) 172.1(7) . . . yes
N(1) C(1) C(2) 178.7(10) . . . yes
N(2) C(3) C(4) 179.1(8) . . . yes
Si(1) C(5) C(6) 122.1(6) . . . yes
Si(1) C(5) C(10) 118.8(6) . . . yes
C(6) C(5) C(10) 118.8(7) . . . yes
C(5) C(6) C(7) 119.3(8) . . . yes
C(6) C(7) C(8) 120.7(9) . . . yes
C(7) C(8) C(9) 119.6(8) . . . yes
C(8) C(9) C(10) 119.4(8) . . . yes
C(5) C(10) C(9) 122.1(8) . . . yes
Si(1) C(11) C(12) 122.8(5) . . . yes
Si(1) C(11) C(16) 118.5(6) . . . yes
C(12) C(11) C(16) 118.7(7) . . . yes
C(11) C(12) C(13) 120.6(8) . . . yes
C(12) C(13) C(14) 120.3(9) . . . yes
C(13) C(14) C(15) 120.2(9) . . . yes
C(14) C(15) C(16) 118.4(9) . . . yes
C(11) C(16) C(15) 121.8(8) . . . yes
Si(1) C(17) C(18) 119.7(5) . . . yes
Si(1) C(17) C(22) 123.1(5) . . . yes
C(18) C(17) C(22) 117.0(6) . . . yes
C(17) C(18) C(19) 119.8(7) . . . yes
C(18) C(19) C(20) 121.2(8) . . . yes
C(19) C(20) C(21) 118.6(8) . . . yes
C(20) C(21) C(22) 122.1(7) . . . yes
C(17) C(22) C(21) 121.2(7) . . . yes
Si(2) C(23) C(24) 121.6(5) . . . yes
Si(2) C(23) C(28) 121.2(5) . . . yes
C(24) C(23) C(28) 117.1(6) . . . yes
C(23) C(24) C(25) 121.4(7) . . . yes
C(24) C(25) C(26) 120.2(8) . . . yes
C(25) C(26) C(27) 119.7(8) . . . yes
C(26) C(27) C(28) 120.9(7) . . . yes
C(23) C(28) C(27) 120.5(6) . . . yes
Si(2) C(29) C(30) 121.7(6) . . . yes
Si(2) C(29) C(34) 121.1(5) . . . yes
C(30) C(29) C(34) 117.2(7) . . . yes
C(29) C(30) C(31) 123.1(9) . . . yes
C(30) C(31) C(32) 119.2(9) . . . yes
C(31) C(32) C(33) 120.0(9) . . . yes
C(32) C(33) C(34) 118.6(9) . . . yes
C(29) C(34) C(33) 121.9(7) . . . yes
Si(2) C(35) C(36) 121.5(6) . . . yes
Si(2) C(35) C(40) 121.3(5) . . . yes
C(36) C(35) C(40) 117.3(7) . . . yes
C(35) C(36) C(37) 120.7(10) . . . yes
C(36) C(37) C(38) 120(1) . . . yes
C(37) C(38) C(39) 120.2(9) . . . yes
C(38) C(39) C(40) 120.5(10) . . . yes
C(35) C(40) C(39) 120.8(8) . . . yes

loop_
_geom_bond_atom_site_label_1
_geom_bond_atom_site_label_2
_geom_bond_distance
_geom_bond_site_symmetry_1
_geom_bond_site_symmetry_2
_geom_bond_publ_flag
Fe(1) S(1) 2.322(2) . . yes
Fe(1) S(2) 2.293(2) . . yes
Fe(1) N(1) 2.059(7) . . yes
Fe(1) N(2) 2.073(7) . . yes
S(1) Si(1) 2.106(3) . . yes
S(2) Si(2) 2.109(3) . . yes
Si(1) C(5) 1.906(7) . . yes
Si(1) C(11) 1.893(7) . . yes
Si(1) C(17) 1.871(7) . . yes
Si(2) C(23) 1.870(7) . . yes
Si(2) C(29) 1.877(7) . . yes
Si(2) C(35) 1.890(7) . . yes
N(1) C(1) 1.14(1) . . yes
N(2) C(3) 1.14(1) . . yes
C(1) C(2) 1.48(1) . . yes
C(3) C(4) 1.46(1) . . yes
C(5) C(6) 1.39(1) . . yes
C(5) C(10) 1.38(1) . . yes
C(6) C(7) 1.42(1) . . yes
C(7) C(8) 1.39(1) . . yes
C(8) C(9) 1.38(1) . . yes
C(9) C(10) 1.40(1) . . yes
C(11) C(12) 1.39(1) . . yes
C(11) C(16) 1.38(1) . . yes
C(12) C(13) 1.40(1) . . yes
C(13) C(14) 1.38(1) . . yes
C(14) C(15) 1.40(2) . . yes
C(15) C(16) 1.41(1) . . yes
C(17) C(18) 1.43(1) . . yes
C(17) C(22) 1.40(1) . . yes
C(18) C(19) 1.40(1) . . yes
C(19) C(20) 1.38(1) . . yes
C(20) C(21) 1.37(1) . . yes
C(21) C(22) 1.37(1) . . yes
C(23) C(24) 1.40(1) . . yes
C(23) C(28) 1.398(10) . . yes
C(24) C(25) 1.39(1) . . yes
C(25) C(26) 1.37(1) . . yes
C(26) C(27) 1.37(1) . . yes
C(27) C(28) 1.40(1) . . yes
C(29) C(30) 1.36(1) . . yes
C(29) C(34) 1.40(1) . . yes
C(30) C(31) 1.42(1) . . yes
C(31) C(32) 1.36(2) . . yes
C(32) C(33) 1.42(1) . . yes
C(33) C(34) 1.40(1) . . yes
C(35) C(36) 1.39(1) . . yes
C(35) C(40) 1.37(1) . . yes
C(36) C(37) 1.40(1) . . yes
C(37) C(38) 1.36(2) . . yes
C(38) C(39) 1.33(1) . . yes
C(39) C(40) 1.42(1) . . yes

loop_
_geom_contact_atom_site_label_1
_geom_contact_atom_site_label_2
_geom_contact_distance
_geom_contact_site_symmetry_1
_geom_contact_site_symmetry_2
_geom_contact_publ_flag
C(3) C(21) 3.42(1) . 1_455 ?
C(3) C(22) 3.56(1) . 1_455 ?
C(13) C(37) 3.56(2) . 2_555 ?
C(14) C(37) 3.48(2) . 2_555 ?

loop_
_geom_torsion_atom_site_label_1
_geom_torsion_atom_site_label_2
_geom_torsion_atom_site_label_3
_geom_torsion_atom_site_label_4
_geom_torsion
_geom_torsion_site_symmetry_1
_geom_torsion_site_symmetry_2
_geom_torsion_site_symmetry_3
_geom_torsion_site_symmetry_4
_geom_torsion_publ_flag
Fe(1) S(1) Si(1) C(5) 151.2(2) . . . . yes
Fe(1) S(1) Si(1) C(11) 32.6(2) . . . . yes
Fe(1) S(1) Si(1) C(17) -92.5(3) . . . . yes
Fe(1) S(2) Si(2) C(23) -36.0(3) . . . . yes
Fe(1) S(2) Si(2) C(29) 83.8(3) . . . . yes
Fe(1) S(2) Si(2) C(35) -156.5(2) . . . . yes
Fe(1) N(1) C(1) C(2) 6(42) . . . . yes
Fe(1) N(2) C(3) C(4) 64(55) . . . . yes
S(1) Fe(1) S(2) Si(2) 178.0(1) . . . . yes
S(1) Fe(1) N(1) C(1) 91(3) . . . . yes
S(1) Fe(1) N(2) C(3) -81(4) . . . . yes
S(1) Si(1) C(5) C(6) 19.1(7) . . . . yes
S(1) Si(1) C(5) C(10) -167.0(6) . . . . yes
S(1) Si(1) C(11) C(12) -106.2(6) . . . . yes
S(1) Si(1) C(11) C(16) 75.1(6) . . . . yes
S(1) Si(1) C(17) C(18) -12.8(7) . . . . yes
S(1) Si(1) C(17) C(22) 173.4(5) . . . . yes
S(2) Fe(1) S(1) Si(1) 55.4(1) . . . . yes
S(2) Fe(1) N(1) C(1) -47(3) . . . . yes
S(2) Fe(1) N(2) C(3) 48(4) . . . . yes
S(2) Si(2) C(23) C(24) -92.2(6) . . . . yes
S(2) Si(2) C(23) C(28) 87.4(6) . . . . yes
S(2) Si(2) C(29) C(30) 178.7(6) . . . . yes
S(2) Si(2) C(29) C(34) -1.5(7) . . . . yes
S(2) Si(2) C(35) C(36) -178.7(6) . . . . yes
S(2) Si(2) C(35) C(40) 0.6(7) . . . . yes
Si(1) S(1) Fe(1) N(1) -77.3(2) . . . . yes
Si(1) S(1) Fe(1) N(2) 174.2(2) . . . . yes
Si(1) C(5) C(6) C(7) 174.7(7) . . . . yes
Si(1) C(5) C(10) C(9) -174.0(6) . . . . yes
Si(1) C(11) C(12) C(13) -178.9(7) . . . . yes
Si(1) C(11) C(16) C(15) 179.4(7) . . . . yes
Si(1) C(17) C(18) C(19) -178.0(6) . . . . yes
Si(1) C(17) C(22) C(21) 175.5(6) . . . . yes
Si(2) S(2) Fe(1) N(1) -49.5(2) . . . . yes
Si(2) S(2) Fe(1) N(2) 60.7(2) . . . . yes
Si(2) C(23) C(24) C(25) 175.4(6) . . . . yes
Si(2) C(23) C(28) C(27) -176.0(6) . . . . yes
Si(2) C(29) C(30) C(31) 179.7(8) . . . . yes
Si(2) C(29) C(34) C(33) -179.3(7) . . . . yes
Si(2) C(35) C(36) C(37) 179.8(8) . . . . yes
Si(2) C(35) C(40) C(39) 178.0(7) . . . . yes
N(1) Fe(1) N(2) C(3) 163(4) . . . . yes
N(2) Fe(1) N(1) C(1) -159(3) . . . . yes
C(5) Si(1) C(11) C(12) 134.3(6) . . . . yes
C(5) Si(1) C(11) C(16) -44.5(7) . . . . yes
C(5) Si(1) C(17) C(18) 105.4(6) . . . . yes
C(5) Si(1) C(17) C(22) -68.5(7) . . . . yes
C(5) C(6) C(7) C(8) -1(1) . . . . yes
C(5) C(10) C(9) C(8) 0(1) . . . . yes
C(6) C(5) Si(1) C(11) 141.4(6) . . . . yes
C(6) C(5) Si(1) C(17) -101.6(7) . . . . yes
C(6) C(5) C(10) C(9) 0(1) . . . . yes
C(6) C(7) C(8) C(9) 0(1) . . . . yes
C(7) C(6) C(5) C(10) 0(1) . . . . yes
C(7) C(8) C(9) C(10) 0(1) . . . . yes
C(10) C(5) Si(1) C(11) -44.6(7) . . . . yes
C(10) C(5) Si(1) C(17) 72.4(7) . . . . yes
C(11) Si(1) C(17) C(18) -139.5(6) . . . . yes
C(11) Si(1) C(17) C(22) 46.6(7) . . . . yes
C(11) C(12) C(13) C(14) 0(1) . . . . yes
C(11) C(16) C(15) C(14) 0(1) . . . . yes
C(12) C(11) Si(1) C(17) 20.2(7) . . . . yes
C(12) C(11) C(16) C(15) 0(1) . . . . yes
C(12) C(13) C(14) C(15) 0(1) . . . . yes
C(13) C(12) C(11) C(16) 0(1) . . . . yes
C(13) C(14) C(15) C(16) 0(1) . . . . yes
C(16) C(11) Si(1) C(17) -158.6(6) . . . . yes
C(17) C(18) C(19) C(20) 4(1) . . . . yes
C(17) C(22) C(21) C(20) 0(1) . . . . yes
C(18) C(17) C(22) C(21) 1(1) . . . . yes
C(18) C(19) C(20) C(21) -3(1) . . . . yes
C(19) C(18) C(17) C(22) -3(1) . . . . yes
C(19) C(20) C(21) C(22) 1(1) . . . . yes
C(23) Si(2) C(29) C(30) -56.6(8) . . . . yes
C(23) Si(2) C(29) C(34) 123.3(6) . . . . yes
C(23) Si(2) C(35) C(36) 57.5(7) . . . . yes
C(23) Si(2) C(35) C(40) -123.3(6) . . . . yes
C(23) C(24) C(25) C(26) 2(1) . . . . yes
C(23) C(28) C(27) C(26) -1(1) . . . . yes
C(24) C(23) Si(2) C(29) 145.4(6) . . . . yes
C(24) C(23) Si(2) C(35) 26.6(7) . . . . yes
C(24) C(23) C(28) C(27) 3(1) . . . . yes
C(24) C(25) C(26) C(27) 0(1) . . . . yes
C(25) C(24) C(23) C(28) -4(1) . . . . yes
C(25) C(26) C(27) C(28) 0(1) . . . . yes
C(28) C(23) Si(2) C(29) -35.1(6) . . . . yes
C(28) C(23) Si(2) C(35) -153.8(5) . . . . yes
C(29) Si(2) C(35) C(36) -58.6(7) . . . . yes
C(29) Si(2) C(35) C(40) 120.6(6) . . . . yes
C(29) C(30) C(31) C(32) 0(1) . . . . yes
C(29) C(34) C(33) C(32) -1(1) . . . . yes
C(30) C(29) Si(2) C(35) 61.6(8) . . . . yes
C(30) C(29) C(34) C(33) 0(1) . . . . yes
C(30) C(31) C(32) C(33) -1(1) . . . . yes
C(31) C(30) C(29) C(34) 0(1) . . . . yes
C(31) C(32) C(33) C(34) 1(1) . . . . yes
C(34) C(29) Si(2) C(35) -118.6(6) . . . . yes
C(35) C(36) C(37) C(38) 0(1) . . . . yes
C(35) C(40) C(39) C(38) 4(1) . . . . yes
C(36) C(35) C(40) C(39) -2(1) . . . . yes
C(36) C(37) C(38) C(39) 1(1) . . . . yes
C(37) C(36) C(35) C(40) 0(1) . . . . yes
C(37) C(38) C(39) C(40) -3(1) . . . . yes
C(37) C(38) C(39) C(40) -3(1) . . . . yes
